data_1507667
loop_
_publ_author_name
'Trost, Barry M.'
'Hirano, Keiichi'

_publ_section_title
;
 Dinuclear zinc catalyzed asymmetric spirannulation reaction: an umpolung
 strategy for formation of \a-alkylated-\a-hydroxyoxindoles.
;
_journal_issue 10
_journal_name_full 'Organic letters'
_journal_page_first 2446
_journal_page_last 2449
_journal_paper_doi 10.1021/ol300577y
_journal_volume 14
_journal_year 2012
_chemical_absolute_configuration ad
_chemical_formula_moiety 'C18 H13 Br2 N O3'
_chemical_formula_sum 'C18 H13 Br2 N O3'
_chemical_formula_weight 451.11
_chemical_name_systematic
; 
 ? 
;
_space_group_IT_number 4
_symmetry_cell_setting monoclinic
_symmetry_space_group_name_Hall 'P 2yb'
_symmetry_space_group_name_H-M 'P 1 21 1'
_atom_sites_solution_hydrogens geom
_atom_sites_solution_primary direct
_atom_sites_solution_secondary difmap
_audit_creation_method SHELXL-97
_cell_angle_alpha 90.00
_cell_angle_beta 91.624(2)
_cell_angle_gamma 90.00
_cell_formula_units_Z 4
_cell_length_a 8.3956(8)
_cell_length_b 13.8645(14)
_cell_length_c 14.4310(15)
_cell_measurement_reflns_used 7675
_cell_measurement_temperature 120(2)
_cell_measurement_theta_max 27.76
_cell_measurement_theta_min 2.43
_cell_volume 1679.1(3)
_computing_cell_refinement 'Bruker SAINT v7.68A'
_computing_data_collection 'Bruker APEX-II v2010-7'
_computing_data_reduction 'Bruker SAINT v7.68A'
_computing_structure_refinement 'SHELXL-97 (Sheldrick, 2008)'
_computing_structure_solution 'SHELXS-97 (Sheldrick, 2008)'
_diffrn_ambient_temperature 120(2)
_diffrn_detector_area_resol_mean 8.33
_diffrn_measured_fraction_theta_full 0.996
_diffrn_measured_fraction_theta_max 0.996
_diffrn_measurement_device_type 'Bruker Kappa X8-APEX-II'
_diffrn_measurement_method 'combination of \w and \f-scans '
_diffrn_radiation_monochromator graphite
_diffrn_radiation_source 'fine-focus sealed tube'
_diffrn_radiation_type MoK\a
_diffrn_radiation_wavelength 0.71073
_diffrn_reflns_av_R_equivalents 0.0307
_diffrn_reflns_av_sigmaI/netI 0.0548
_diffrn_reflns_limit_h_max 11
_diffrn_reflns_limit_h_min -10
_diffrn_reflns_limit_k_max 18
_diffrn_reflns_limit_k_min -18
_diffrn_reflns_limit_l_max 19
_diffrn_reflns_limit_l_min -19
_diffrn_reflns_number 22046
_diffrn_reflns_theta_full 28.38
_diffrn_reflns_theta_max 28.38
_diffrn_reflns_theta_min 1.41
_exptl_absorpt_coefficient_mu 4.844
_exptl_absorpt_correction_T_max 0.7613
_exptl_absorpt_correction_T_min 0.5599
_exptl_absorpt_correction_type numerical
_exptl_absorpt_process_details 'SADABS, Sheldrick, 2008'
_exptl_crystal_colour colorless
_exptl_crystal_density_diffrn 1.785
_exptl_crystal_density_method 'not measured'
_exptl_crystal_description tablet
_exptl_crystal_F_000 888
_exptl_crystal_size_max 0.13
_exptl_crystal_size_mid 0.09
_exptl_crystal_size_min 0.07
_refine_diff_density_max 1.297
_refine_diff_density_min -0.441
_refine_diff_density_rms 0.095
_refine_ls_abs_structure_details 'Flack H D (1983), Acta Cryst. A39, 876-881, 3953 Friedel Pairs.'
_refine_ls_abs_structure_Flack 0.019(7)
_refine_ls_extinction_method none
_refine_ls_goodness_of_fit_ref 1.013
_refine_ls_hydrogen_treatment constr
_refine_ls_matrix_type full
_refine_ls_number_parameters 433
_refine_ls_number_reflns 8321
_refine_ls_number_restraints 1
_refine_ls_restrained_S_all 1.013
_refine_ls_R_factor_all 0.0414
_refine_ls_R_factor_gt 0.0343
_refine_ls_shift/su_max 0.001
_refine_ls_shift/su_mean 0.000
_refine_ls_structure_factor_coef Fsqd
_refine_ls_weighting_details 'calc w=1/[\s^2^(Fo^2^)+(0.0349P)^2^+0.0000P] where P=(Fo^2^+2Fc^2^)/3'
_refine_ls_weighting_scheme calc
_refine_ls_wR_factor_gt 0.0745
_refine_ls_wR_factor_ref 0.0767
_reflns_number_gt 7384
_reflns_number_total 8321
_reflns_threshold_expression >2sigma(I)
_cod_data_source_file ol300577y_si_002.cif
_cod_data_source_block su040
_cod_depositor_comments 'Adding full bibliography for 1507667.cif.'
_cod_original_sg_symbol_H-M P21
_cod_database_code 1507667

loop_
_symmetry_equiv_pos_as_xyz
'x, y, z'
'-x, y+1/2, -z'

loop_
_atom_site_label
_atom_site_type_symbol
_atom_site_fract_x
_atom_site_fract_y
_atom_site_fract_z
_atom_site_U_iso_or_equiv
_atom_site_adp_type
_atom_site_occupancy
_atom_site_symmetry_multiplicity
_atom_site_calc_flag
_atom_site_refinement_flags
Br1 Br 0.21850(4) 1.11086(3) 0.27244(2) 0.02909(10) Uani 1 1 d .
Br2 Br -0.41110(4) 1.09642(3) 0.39408(3) 0.02396(9) Uani 1 1 d .
O1 O 0.4441(3) 0.9131(2) 0.64476(18) 0.0242(6) Uani 1 1 d .
O2 O 0.1451(3) 0.81842(19) 0.68025(16) 0.0195(5) Uani 1 1 d .
O3 O 0.0056(3) 0.8339(2) 0.80790(17) 0.0263(6) Uani 1 1 d .
N1 N 0.3963(3) 0.8361(2) 0.5051(2) 0.0164(6) Uani 1 1 d .
C1 C 0.3542(4) 0.8776(3) 0.5867(2) 0.0172(7) Uani 1 1 d .
C2 C 0.1699(4) 0.8697(3) 0.5932(2) 0.0150(7) Uani 1 1 d .
C3 C 0.1248(4) 0.8122(3) 0.5079(2) 0.0160(7) Uani 1 1 d .
C4 C -0.0209(4) 0.7812(3) 0.4731(2) 0.0178(7) Uani 1 1 d .
H4A H -0.1144 0.7904 0.5076 0.021 Uiso 1 1 calc R
C5 C -0.0297(5) 0.7365(3) 0.3869(3) 0.0238(9) Uani 1 1 d .
H5A H -0.1297 0.7161 0.3615 0.029 Uiso 1 1 calc R
C6 C 0.1094(5) 0.7217(3) 0.3377(3) 0.0254(8) Uani 1 1 d .
H6A H 0.1028 0.6904 0.2792 0.030 Uiso 1 1 calc R
C7 C 0.2571(5) 0.7517(3) 0.3726(3) 0.0209(8) Uani 1 1 d .
H7A H 0.3515 0.7411 0.3393 0.025 Uiso 1 1 calc R
C8 C 0.2615(4) 0.7972(2) 0.4573(2) 0.0147(7) Uani 1 1 d .
C9 C 0.0856(4) 0.9693(3) 0.6061(2) 0.0145(7) Uani 1 1 d .
H9A H 0.1649 1.0152 0.6345 0.017 Uiso 1 1 calc R
C10 C -0.0384(4) 0.9454(3) 0.6792(2) 0.0204(8) Uani 1 1 d .
H10A H -0.0560 1.0013 0.7203 0.024 Uiso 1 1 calc R
H10B H -0.1413 0.9265 0.6493 0.024 Uiso 1 1 calc R
C11 C 0.0339(4) 0.8630(3) 0.7322(2) 0.0194(8) Uani 1 1 d .
C12 C 0.5606(4) 0.8234(3) 0.4791(3) 0.0253(8) Uani 1 1 d .
H12A H 0.6309 0.8578 0.5233 0.038 Uiso 1 1 calc R
H12B H 0.5746 0.8494 0.4167 0.038 Uiso 1 1 calc R
H12C H 0.5872 0.7546 0.4799 0.038 Uiso 1 1 calc R
C13 C 0.0211(4) 1.0134(2) 0.5158(2) 0.0139(7) Uani 1 1 d .
C14 C 0.1283(4) 1.0372(3) 0.4481(2) 0.0156(7) Uani 1 1 d .
H14A H 0.2392 1.0271 0.4587 0.019 Uiso 1 1 calc R
C15 C 0.0724(4) 1.0760(3) 0.3648(2) 0.0179(7) Uani 1 1 d .
C16 C -0.0877(4) 1.0913(3) 0.3472(2) 0.0171(7) Uani 1 1 d .
H16A H -0.1250 1.1158 0.2891 0.021 Uiso 1 1 calc R
C17 C -0.1913(4) 1.0705(3) 0.4156(2) 0.0165(7) Uani 1 1 d .
C18 C -0.1401(4) 1.0314(3) 0.5002(2) 0.0164(7) Uani 1 1 d .
H18A H -0.2145 1.0172 0.5466 0.020 Uiso 1 1 calc R
Br3 Br 0.33427(4) 0.38171(3) 0.77636(2) 0.02611(9) Uani 1 1 d .
Br4 Br 0.98060(5) 0.37383(4) 0.89418(3) 0.03790(12) Uani 1 1 d .
O1A O 0.1628(3) 0.5706(2) 1.13081(18) 0.0245(6) Uani 1 1 d .
O2A O 0.4644(3) 0.66025(18) 1.18812(16) 0.0173(5) Uani 1 1 d .
O3A O 0.6218(3) 0.6418(2) 1.31437(16) 0.0231(6) Uani 1 1 d .
N1A N 0.2262(3) 0.6457(2) 0.9944(2) 0.0180(6) Uani 1 1 d .
C1A C 0.2577(4) 0.6072(3) 1.0796(2) 0.0158(7) Uani 1 1 d .
C2A C 0.4402(4) 0.6160(3) 1.0979(2) 0.0137(7) Uani 1 1 d .
C3A C 0.4946(4) 0.6759(3) 1.0183(2) 0.0152(7) Uani 1 1 d .
C4A C 0.6413(4) 0.7109(3) 0.9954(2) 0.0182(7) Uani 1 1 d .
H4AA H 0.7301 0.7037 1.0371 0.022 Uiso 1 1 calc R
C5A C 0.6592(4) 0.7572(3) 0.9101(3) 0.0207(8) Uani 1 1 d .
H5AA H 0.7595 0.7832 0.8942 0.025 Uiso 1 1 calc R
C6A C 0.5295(5) 0.7647(3) 0.8491(3) 0.0224(8) Uani 1 1 d .
H6AA H 0.5436 0.7940 0.7904 0.027 Uiso 1 1 calc R
C7A C 0.3796(4) 0.7309(3) 0.8707(3) 0.0200(8) Uani 1 1 d .
H7AA H 0.2909 0.7382 0.8290 0.024 Uiso 1 1 calc R
C8A C 0.3650(4) 0.6860(3) 0.9557(2) 0.0154(7) Uani 1 1 d .
C9A C 0.5203(4) 0.5148(3) 1.1087(2) 0.0155(7) Uani 1 1 d .
H9AA H 0.4418 0.4709 1.1379 0.019 Uiso 1 1 calc R
C10A C 0.6522(4) 0.5356(3) 1.1807(2) 0.0210(8) Uani 1 1 d .
H10C H 0.6757 0.4780 1.2192 0.025 Uiso 1 1 calc R
H10D H 0.7510 0.5566 1.1508 0.025 Uiso 1 1 calc R
C11A C 0.5837(4) 0.6155(3) 1.2379(2) 0.0175(7) Uani 1 1 d .
C12A C 0.0702(4) 0.6455(3) 0.9486(3) 0.0287(9) Uani 1 1 d .
H12D H -0.0067 0.6143 0.9887 0.043 Uiso 1 1 calc R
H12E H 0.0753 0.6101 0.8900 0.043 Uiso 1 1 calc R
H12F H 0.0367 0.7121 0.9362 0.043 Uiso 1 1 calc R
C13A C 0.5696(4) 0.4683(3) 1.0185(2) 0.0156(7) Uani 1 1 d .
C14A C 0.4525(4) 0.4481(3) 0.9514(2) 0.0163(7) Uani 1 1 d .
H14B H 0.3438 0.4609 0.9632 0.020 Uiso 1 1 calc R
C15A C 0.4957(4) 0.4088(3) 0.8665(2) 0.0191(8) Uani 1 1 d .
C16A C 0.6510(4) 0.3862(3) 0.8488(2) 0.0197(7) Uani 1 1 d .
H16B H 0.6789 0.3592 0.7910 0.024 Uiso 1 1 calc R
C17A C 0.7654(4) 0.4036(3) 0.9169(3) 0.0220(8) Uani 1 1 d .
C18A C 0.7266(4) 0.4450(3) 1.0017(3) 0.0202(8) Uani 1 1 d .
H18B H 0.8075 0.4571 1.0476 0.024 Uiso 1 1 calc R

loop_
_atom_site_aniso_label
_atom_site_aniso_U_11
_atom_site_aniso_U_22
_atom_site_aniso_U_33
_atom_site_aniso_U_23
_atom_site_aniso_U_13
_atom_site_aniso_U_12
Br1 0.02078(18) 0.0458(3) 0.02086(17) 0.01503(18) 0.00321(14) 0.00135(18)
Br2 0.01466(16) 0.0265(2) 0.03047(19) 0.00175(17) -0.00402(13) 0.00340(16)
O1 0.0200(13) 0.0270(15) 0.0253(13) -0.0069(11) -0.0054(11) 0.0027(11)
O2 0.0232(13) 0.0182(14) 0.0172(12) 0.0031(10) 0.0027(10) 0.0048(11)
O3 0.0301(15) 0.0321(16) 0.0170(13) 0.0091(12) 0.0069(11) 0.0024(12)
N1 0.0157(14) 0.0158(15) 0.0177(15) -0.0011(12) 0.0022(11) 0.0003(12)
C1 0.0139(15) 0.0162(17) 0.0214(16) 0.0051(16) -0.0006(12) 0.0004(15)
C2 0.0122(15) 0.0165(18) 0.0163(15) 0.0042(14) 0.0013(12) 0.0031(14)
C3 0.0199(18) 0.0103(17) 0.0177(17) 0.0022(14) 0.0003(13) 0.0026(14)
C4 0.0175(17) 0.0132(18) 0.0226(18) 0.0011(14) 0.0001(14) 0.0009(14)
C5 0.024(2) 0.0149(19) 0.032(2) -0.0020(16) -0.0106(16) -0.0014(15)
C6 0.040(2) 0.018(2) 0.0174(18) 0.0019(15) -0.0066(16) 0.0007(17)
C7 0.028(2) 0.017(2) 0.0179(18) 0.0006(14) 0.0016(15) 0.0022(15)
C8 0.0179(17) 0.0099(17) 0.0164(16) 0.0033(13) -0.0001(13) 0.0020(13)
C9 0.0156(17) 0.0137(17) 0.0141(16) -0.0007(13) -0.0001(13) 0.0016(13)
C10 0.0225(19) 0.020(2) 0.0187(17) 0.0029(15) 0.0059(14) 0.0056(15)
C11 0.0183(17) 0.022(2) 0.0180(16) 0.0033(15) 0.0017(13) 0.0014(15)
C12 0.0212(19) 0.025(2) 0.030(2) -0.0028(17) 0.0064(16) -0.0004(16)
C13 0.0189(17) 0.0097(17) 0.0129(15) -0.0017(12) -0.0021(13) -0.0018(13)
C14 0.0125(16) 0.0173(18) 0.0171(17) 0.0001(14) -0.0005(13) 0.0032(13)
C15 0.0228(18) 0.0165(19) 0.0145(16) -0.0020(14) 0.0024(13) -0.0025(14)
C16 0.0240(17) 0.0147(18) 0.0125(15) -0.0021(14) -0.0029(13) 0.0033(15)
C17 0.0095(15) 0.0166(19) 0.0230(18) -0.0044(14) -0.0036(13) -0.0005(13)
C18 0.0166(17) 0.0121(17) 0.0207(18) -0.0020(14) 0.0021(14) -0.0003(13)
Br3 0.02806(19) 0.0321(2) 0.01807(16) -0.00697(17) -0.00075(14) 0.00176(18)
Br4 0.02111(19) 0.0476(3) 0.0455(2) -0.0211(2) 0.00896(17) 0.0016(2)
O1A 0.0215(13) 0.0280(16) 0.0245(14) 0.0059(12) 0.0063(11) -0.0035(11)
O2A 0.0230(13) 0.0169(13) 0.0118(11) -0.0031(10) -0.0012(9) 0.0023(10)
O3A 0.0282(14) 0.0266(15) 0.0145(12) -0.0045(11) -0.0029(10) -0.0012(11)
N1A 0.0153(14) 0.0207(17) 0.0181(15) 0.0018(12) 0.0007(11) 0.0001(12)
C1A 0.0198(16) 0.0127(18) 0.0150(15) 0.0000(15) 0.0041(12) 0.0015(15)
C2A 0.0188(16) 0.0129(18) 0.0094(14) -0.0015(13) 0.0010(12) 0.0007(14)
C3A 0.0190(17) 0.0137(18) 0.0130(16) -0.0004(14) 0.0029(13) 0.0034(14)
C4A 0.0164(17) 0.0170(19) 0.0212(18) -0.0021(14) 0.0025(14) 0.0028(14)
C5A 0.0211(19) 0.0184(19) 0.0228(19) 0.0003(15) 0.0066(15) -0.0004(15)
C6A 0.036(2) 0.0148(19) 0.0172(18) 0.0019(15) 0.0096(16) 0.0064(16)
C7A 0.0258(19) 0.019(2) 0.0152(17) 0.0015(15) -0.0024(14) 0.0032(16)
C8A 0.0175(17) 0.0120(17) 0.0166(17) 0.0019(13) -0.0002(13) 0.0015(13)
C9A 0.0207(18) 0.0127(17) 0.0130(16) 0.0005(13) -0.0001(13) 0.0008(14)
C10A 0.0240(19) 0.021(2) 0.0181(18) 0.0002(15) -0.0018(14) 0.0044(16)
C11A 0.0184(16) 0.0167(19) 0.0175(16) 0.0015(14) 0.0006(13) 0.0006(14)
C12A 0.0127(17) 0.039(3) 0.034(2) 0.0119(19) -0.0073(16) -0.0002(16)
C13A 0.0223(18) 0.0111(17) 0.0137(16) 0.0016(13) 0.0066(13) 0.0001(14)
C14A 0.0184(17) 0.0141(18) 0.0166(17) 0.0024(14) 0.0039(13) 0.0016(14)
C15A 0.0245(19) 0.0187(19) 0.0138(16) 0.0015(14) -0.0017(14) -0.0033(15)
C16A 0.0287(18) 0.0128(18) 0.0180(16) -0.0050(16) 0.0091(14) -0.0041(16)
C17A 0.0141(17) 0.022(2) 0.030(2) 0.0031(16) 0.0029(15) -0.0011(14)
C18A 0.0249(19) 0.0155(19) 0.0201(18) -0.0003(15) 0.0010(14) -0.0039(15)

loop_
_atom_type_symbol
_atom_type_description
_atom_type_scat_dispersion_real
_atom_type_scat_dispersion_imag
_atom_type_scat_source
C C 0.0033 0.0016 'International Tables Vol C Tables 4.2.6.8 and 6.1.1.4'
H H 0.0000 0.0000 'International Tables Vol C Tables 4.2.6.8 and 6.1.1.4'
N N 0.0061 0.0033 'International Tables Vol C Tables 4.2.6.8 and 6.1.1.4'
O O 0.0106 0.0060 'International Tables Vol C Tables 4.2.6.8 and 6.1.1.4'
Br Br -0.2901 2.4595 'International Tables Vol C Tables 4.2.6.8 and 6.1.1.4'

loop_
_geom_angle_atom_site_label_1
_geom_angle_atom_site_label_2
_geom_angle_atom_site_label_3
_geom_angle
C11 O2 C2 111.6(3)
C1 N1 C8 110.9(3)
C1 N1 C12 123.0(3)
C8 N1 C12 125.6(3)
O1 C1 N1 126.5(3)
O1 C1 C2 125.8(3)
N1 C1 C2 107.7(3)
O2 C2 C3 113.9(3)
O2 C2 C1 104.6(2)
C3 C2 C1 102.4(3)
O2 C2 C9 104.5(3)
C3 C2 C9 117.4(3)
C1 C2 C9 113.5(3)
C4 C3 C8 119.9(3)
C4 C3 C2 131.5(3)
C8 C3 C2 108.4(3)
C3 C4 C5 119.3(3)
C4 C5 C6 119.7(3)
C7 C6 C5 121.4(4)
C8 C7 C6 117.5(4)
C7 C8 C3 122.2(3)
C7 C8 N1 127.5(3)
C3 C8 N1 110.3(3)
C13 C9 C10 116.2(3)
C13 C9 C2 113.7(3)
C10 C9 C2 102.0(3)
C11 C10 C9 104.1(3)
O3 C11 O2 120.5(3)
O3 C11 C10 129.6(3)
O2 C11 C10 109.9(3)
C14 C13 C18 119.4(3)
C14 C13 C9 118.5(3)
C18 C13 C9 122.1(3)
C15 C14 C13 119.5(3)
C16 C15 C14 121.6(3)
C16 C15 Br1 118.6(3)
C14 C15 Br1 119.8(3)
C17 C16 C15 118.3(3)
C16 C17 C18 121.9(3)
C16 C17 Br2 118.6(3)
C18 C17 Br2 119.5(3)
C13 C18 C17 119.2(3)
C11A O2A C2A 111.3(3)
C1A N1A C8A 111.6(3)
C1A N1A C12A 124.2(3)
C8A N1A C12A 124.2(3)
O1A C1A N1A 126.9(3)
O1A C1A C2A 126.2(3)
N1A C1A C2A 106.8(3)
O2A C2A C3A 114.5(3)
O2A C2A C1A 107.4(3)
C3A C2A C1A 103.5(3)
O2A C2A C9A 104.0(2)
C3A C2A C9A 115.8(3)
C1A C2A C9A 111.6(3)
C4A C3A C8A 119.7(3)
C4A C3A C2A 132.5(3)
C8A C3A C2A 107.5(3)
C3A C4A C5A 119.5(3)
C6A C5A C4A 119.4(3)
C5A C6A C7A 122.3(4)
C8A C7A C6A 117.1(3)
C7A C8A C3A 122.0(3)
C7A C8A N1A 128.3(3)
C3A C8A N1A 109.8(3)
C13A C9A C10A 117.0(3)
C13A C9A C2A 115.0(3)
C10A C9A C2A 101.6(3)
C11A C10A C9A 103.4(3)
O3A C11A O2A 121.3(3)
O3A C11A C10A 129.2(3)
O2A C11A C10A 109.4(3)
C18A C13A C14A 119.4(3)
C18A C13A C9A 122.1(3)
C14A C13A C9A 118.5(3)
C13A C14A C15A 119.6(3)
C16A C15A C14A 121.5(3)
C16A C15A Br3 119.6(3)
C14A C15A Br3 118.8(3)
C15A C16A C17A 118.4(3)
C16A C17A C18A 121.5(3)
C16A C17A Br4 119.3(3)
C18A C17A Br4 119.3(3)
C13A C18A C17A 119.7(3)
C3 C4 H4A 120.3
C5 C4 H4A 120.3
C4 C5 H5A 120.1
C6 C5 H5A 120.1
C7 C6 H6A 119.3
C5 C6 H6A 119.3
C8 C7 H7A 121.3
C6 C7 H7A 121.3
C7 C8 N1 127.5(3)
C3 C8 N1 110.3(3)
C13 C9 H9A 108.2
C10 C9 H9A 108.2
C2 C9 H9A 108.2
C11 C10 H10A 110.9
C9 C10 H10A 110.9
C11 C10 H10B 110.9
C9 C10 H10B 110.9
H10A C10 H10B 109.0
N1 C12 H12A 109.5
N1 C12 H12B 109.5
H12A C12 H12B 109.5
N1 C12 H12C 109.5
H12A C12 H12C 109.5
H12B C12 H12C 109.5
C15 C14 H14A 120.2
C13 C14 H14A 120.2
C17 C16 H16A 120.9
C15 C16 H16A 120.9
C13 C18 H18A 120.4
C17 C18 H18A 120.4
C3A C4A H4AA 120.2
C5A C4A H4AA 120.2
C6A C5A H5AA 120.3
C4A C5A H5AA 120.3
C5A C6A H6AA 118.9
C7A C6A H6AA 118.9
C8A C7A H7AA 121.5
C6A C7A H7AA 121.5
C13A C9A H9AA 107.6
C10A C9A H9AA 107.6
C2A C9A H9AA 107.6
C11A C10A H10C 111.1
C9A C10A H10C 111.1
C11A C10A H10D 111.1
C9A C10A H10D 111.1
H10C C10A H10D 109.1
N1A C12A H12D 109.5
N1A C12A H12E 109.5
H12D C12A H12E 109.5
N1A C12A H12F 109.5
H12D C12A H12F 109.5
H12E C12A H12F 109.5
C13A C14A H14B 120.2
C15A C14A H14B 120.2
C15A C16A H16B 120.8
C17A C16A H16B 120.8
C13A C18A H18B 120.2
C17A C18A H18B 120.2

loop_
_geom_bond_atom_site_label_1
_geom_bond_atom_site_label_2
_geom_bond_distance
Br1 C15 1.899(4)
Br2 C17 1.897(3)
O1 C1 1.216(4)
O2 C11 1.362(4)
O2 C2 1.463(4)
O3 C11 1.195(4)
N1 C1 1.366(4)
N1 C8 1.415(4)
N1 C12 1.450(4)
C1 C2 1.557(4)
C2 C3 1.506(5)
C2 C9 1.565(5)
C3 C4 1.378(5)
C3 C8 1.393(5)
C4 C5 1.390(5)
C5 C6 1.399(6)
C6 C7 1.389(5)
C7 C8 1.375(5)
C9 C13 1.524(4)
C9 C10 1.538(5)
C10 C11 1.495(5)
C13 C14 1.387(5)
C13 C18 1.389(5)
C14 C15 1.386(5)
C15 C16 1.377(5)
C16 C17 1.364(5)
C17 C18 1.393(5)
Br3 C15A 1.889(4)
Br4 C17A 1.891(4)
O1A C1A 1.214(4)
O2A C11A 1.364(4)
O2A C2A 1.449(4)
O3A C11A 1.197(4)
N1A C1A 1.359(4)
N1A C8A 1.421(4)
N1A C12A 1.449(4)
C1A C2A 1.552(4)
C2A C3A 1.499(5)
C2A C9A 1.561(5)
C3A C4A 1.373(5)
C3A C8A 1.402(5)
C4A C5A 1.401(5)
C5A C6A 1.385(5)
C6A C7A 1.386(5)
C7A C8A 1.384(5)
C9A C13A 1.521(5)
C9A C10A 1.524(5)
C10A C11A 1.506(5)
C13A C18A 1.384(5)
C13A C14A 1.388(5)
C14A C15A 1.399(5)
C15A C16A 1.372(5)
C16A C17A 1.376(5)
C17A C18A 1.399(5)
C4 H4A 0.9500
C5 H5A 0.9500
C6 H6A 0.9500
C7 H7A 0.9500
C9 H9A 1.0000
C10 H10A 0.9900
C10 H10B 0.9900
C12 H12A 0.9800
C12 H12B 0.9800
C12 H12C 0.9800
C14 H14A 0.9500
C16 H16A 0.9500
C18 H18A 0.9500
C4A H4AA 0.9500
C5A H5AA 0.9500
C6A H6AA 0.9500
C7A H7AA 0.9500
C9A H9AA 1.0000
C10A H10C 0.9900
C10A H10D 0.9900
C12A H12D 0.9800
C12A H12E 0.9800
C12A H12F 0.9800
C14A H14B 0.9500
C16A H16B 0.9500
C18A H18B 0.9500

loop_
_geom_torsion_atom_site_label_1
_geom_torsion_atom_site_label_2
_geom_torsion_atom_site_label_3
_geom_torsion_atom_site_label_4
_geom_torsion
C8 N1 C1 O1 176.5(4)
C12 N1 C1 O1 4.0(6)
C8 N1 C1 C2 -2.4(4)
C12 N1 C1 C2 -175.0(3)
C11 O2 C2 C3 -116.6(3)
C11 O2 C2 C1 132.4(3)
C11 O2 C2 C9 12.9(3)
O1 C1 C2 O2 -55.8(5)
N1 C1 C2 O2 123.2(3)
O1 C1 C2 C3 -174.9(4)
N1 C1 C2 C3 4.1(4)
O1 C1 C2 C9 57.5(5)
N1 C1 C2 C9 -123.5(3)
O2 C2 C3 C4 68.3(5)
C1 C2 C3 C4 -179.4(4)
C9 C2 C3 C4 -54.3(5)
O2 C2 C3 C8 -116.7(3)
C1 C2 C3 C8 -4.4(4)
C9 C2 C3 C8 120.7(3)
C8 C3 C4 C5 -0.8(5)
C2 C3 C4 C5 173.7(4)
C3 C4 C5 C6 1.3(6)
C4 C5 C6 C7 -0.7(6)
C5 C6 C7 C8 -0.4(6)
C6 C7 C8 C3 1.0(5)
C6 C7 C8 N1 -178.2(3)
C4 C3 C8 C7 -0.3(5)
C2 C3 C8 C7 -176.1(3)
C4 C3 C8 N1 178.9(3)
C2 C3 C8 N1 3.2(4)
C1 N1 C8 C7 178.8(4)
C12 N1 C8 C7 -8.9(6)
C1 N1 C8 C3 -0.5(4)
C12 N1 C8 C3 171.8(3)
O2 C2 C9 C13 -150.6(3)
C3 C2 C9 C13 -23.2(4)
C1 C2 C9 C13 96.1(3)
O2 C2 C9 C10 -24.6(3)
C3 C2 C9 C10 102.7(3)
C1 C2 C9 C10 -138.0(3)
C13 C9 C10 C11 151.6(3)
C2 C9 C10 C11 27.3(3)
C2 O2 C11 O3 -175.7(3)
C2 O2 C11 C10 5.2(4)
C9 C10 C11 O3 159.7(4)
C9 C10 C11 O2 -21.4(4)
C10 C9 C13 C14 179.3(3)
C2 C9 C13 C14 -62.7(4)
C10 C9 C13 C18 0.2(5)
C2 C9 C13 C18 118.3(4)
C18 C13 C14 C15 -1.9(5)
C9 C13 C14 C15 179.0(3)
C13 C14 C15 C16 -0.1(5)
C13 C14 C15 Br1 179.0(3)
C14 C15 C16 C17 2.2(5)
Br1 C15 C16 C17 -176.9(3)
C15 C16 C17 C18 -2.3(5)
C15 C16 C17 Br2 177.4(3)
C14 C13 C18 C17 1.9(5)
C9 C13 C18 C17 -179.1(3)
C16 C17 C18 C13 0.3(5)
Br2 C17 C18 C13 -179.4(3)
C8A N1A C1A O1A 177.4(4)
C12A N1A C1A O1A -2.5(6)
C8A N1A C1A C2A -4.4(4)
C12A N1A C1A C2A 175.6(3)
C11A O2A C2A C3A -108.5(3)
C11A O2A C2A C1A 137.1(3)
C11A O2A C2A C9A 18.8(3)
O1A C1A C2A O2A -52.4(5)
N1A C1A C2A O2A 129.4(3)
O1A C1A C2A C3A -174.0(4)
N1A C1A C2A C3A 7.9(4)
O1A C1A C2A C9A 60.9(4)
N1A C1A C2A C9A -117.3(3)
O2A C2A C3A C4A 61.8(5)
C1A C2A C3A C4A 178.4(4)
C9A C2A C3A C4A -59.2(5)
O2A C2A C3A C8A -125.1(3)
C1A C2A C3A C8A -8.5(4)
C9A C2A C3A C8A 113.9(3)
C8A C3A C4A C5A 0.7(5)
C2A C3A C4A C5A 173.2(4)
C3A C4A C5A C6A -1.8(5)
C4A C5A C6A C7A 2.4(6)
C5A C6A C7A C8A -1.9(6)
C6A C7A C8A C3A 0.9(6)
C6A C7A C8A N1A 179.8(3)
C4A C3A C8A C7A -0.3(6)
C2A C3A C8A C7A -174.5(3)
C4A C3A C8A N1A -179.5(3)
C2A C3A C8A N1A 6.4(4)
C1A N1A C8A C7A 179.8(4)
C12A N1A C8A C7A -0.3(6)
C1A N1A C8A C3A -1.2(4)
C12A N1A C8A C3A 178.8(4)
O2A C2A C9A C13A -157.5(3)
C3A C2A C9A C13A -30.9(4)
C1A C2A C9A C13A 87.1(3)
O2A C2A C9A C10A -30.1(3)
C3A C2A C9A C10A 96.4(3)
C1A C2A C9A C10A -145.5(3)
C13A C9A C10A C11A 156.3(3)
C2A C9A C10A C11A 30.2(3)
C2A O2A C11A O3A 179.9(3)
C2A O2A C11A C10A 1.0(4)
C9A C10A C11A O3A 160.4(4)
C9A C10A C11A O2A -20.8(4)
C10A C9A C13A C18A 0.3(5)
C2A C9A C13A C18A 119.4(4)
C10A C9A C13A C14A 179.8(3)
C2A C9A C13A C14A -61.1(4)
C18A C13A C14A C15A -3.0(5)
C9A C13A C14A C15A 177.5(3)
C13A C14A C15A C16A 2.5(5)
C13A C14A C15A Br3 179.9(3)
C14A C15A C16A C17A -0.3(6)
Br3 C15A C16A C17A -177.7(3)
C15A C16A C17A C18A -1.2(6)
C15A C16A C17A Br4 -179.7(3)
C14A C13A C18A C17A 1.5(5)
C9A C13A C18A C17A -179.1(3)
C16A C17A C18A C13A 0.7(6)
Br4 C17A C18A C13A 179.1(3)

loop_
_cod_related_entry_id
_cod_related_entry_database
_cod_related_entry_code
1 ChemSpider 30651878
